data_7710478
loop_
_publ_author_name
'Gradiski, Matthew Viktor'
'Rennie, Benjamin E.'
'Lough, Alan'
'Morris, Robert H.'

_publ_section_title
;
 Electronic Insights into Aminoquinoline-Based PNHN Ligands: Protonation
 State Dictates Geometry While Coordination Environment Dictates N-H
 Acidity and Bond Strength
;
_journal_name_full 'Dalton Transactions'
_journal_paper_doi 10.1039/D2DT01556K
_journal_year 2022
_chemical_absolute_configuration ad
_chemical_formula_moiety 'C33 H36 Fe N2 P, F6 P'
_chemical_formula_sum 'C33 H36 F6 Fe N2 P2'
_chemical_formula_weight 692.43
_space_group_crystal_system orthorhombic
_space_group_IT_number 19
_space_group_name_Hall 'P 2ac 2ab'
_space_group_name_H-M_alt 'P 21 21 21'
_atom_sites_solution_hydrogens mixed
_atom_sites_solution_primary direct
_audit_creation_method SHELXL-2018/3
_audit_update_record
;
2021-12-19 deposited with the CCDC.	2022-06-13 downloaded from the CCDC.
;
_cell_angle_alpha 90
_cell_angle_beta 90
_cell_angle_gamma 90
_cell_formula_units_Z 4
_cell_length_a 12.8865(5)
_cell_length_b 13.4261(5)
_cell_length_c 18.1572(7)
_cell_measurement_reflns_used 9836
_cell_measurement_temperature 150(2)
_cell_measurement_theta_max 22.94
_cell_measurement_theta_min 2.19
_cell_volume 3141.5(2)
_computing_cell_refinement APEX3
_computing_data_collection 'APEX3 (Bruker, 2018)'
_computing_data_reduction 'SAINT (Bruker, 2014)'
_computing_molecular_graphics 'PLATON (Spek, 2009)'
_computing_publication_material 'SHELXTL (Sheldrick, 2008)'
_computing_structure_refinement 'SHELXL-2018/3 (Sheldrick, 2015b)'
_computing_structure_solution 'SHELXT 2014/5 (Sheldrick, 2015a)'
_diffrn_ambient_temperature 150(2)
_diffrn_measured_fraction_theta_full 0.999
_diffrn_measured_fraction_theta_max 0.985
_diffrn_measurement_device_type 'Bruker Kappa APEX-DUO CCD'
_diffrn_measurement_method '\f and \w scans'
_diffrn_radiation_type MoK\a
_diffrn_radiation_wavelength 0.71073
_diffrn_reflns_av_R_equivalents 0.0942
_diffrn_reflns_av_unetI/netI 0.0669
_diffrn_reflns_Laue_measured_fraction_full 0.999
_diffrn_reflns_Laue_measured_fraction_max 0.985
_diffrn_reflns_limit_h_max 17
_diffrn_reflns_limit_h_min -16
_diffrn_reflns_limit_k_max 17
_diffrn_reflns_limit_k_min -17
_diffrn_reflns_limit_l_max 21
_diffrn_reflns_limit_l_min -23
_diffrn_reflns_number 71768
_diffrn_reflns_point_group_measured_fraction_full 1.000
_diffrn_reflns_point_group_measured_fraction_max 0.979
_diffrn_reflns_theta_full 25.242
_diffrn_reflns_theta_max 28.322
_diffrn_reflns_theta_min 1.886
_diffrn_source 'sealed tube with Bruker Triumph monochromator'
_exptl_absorpt_coefficient_mu 0.644
_exptl_absorpt_correction_T_max 0.7456
_exptl_absorpt_correction_T_min 0.7009
_exptl_absorpt_correction_type multi-scan
_exptl_absorpt_process_details 'SADABS (Krause et al., 2015)'
_exptl_crystal_colour purple
_exptl_crystal_density_diffrn 1.464
_exptl_crystal_description Shard
_exptl_crystal_F_000 1432
_exptl_crystal_size_max 0.170
_exptl_crystal_size_mid 0.150
_exptl_crystal_size_min 0.130
_refine_diff_density_max 0.363
_refine_diff_density_min -0.634
_refine_diff_density_rms 0.067
_refine_ls_abs_structure_details
; 
 Flack x determined using 2086 quotients [(I+)-(I-)]/[(I+)+(I-)] 
 (Parsons, Flack and Wagner, Acta Cryst. B69 (2013) 249-259). 
;
_refine_ls_abs_structure_Flack -0.007(8)
_refine_ls_extinction_method none
_refine_ls_goodness_of_fit_ref 1.031
_refine_ls_hydrogen_treatment mixed
_refine_ls_matrix_type full
_refine_ls_number_parameters 406
_refine_ls_number_reflns 7665
_refine_ls_number_restraints 0
_refine_ls_restrained_S_all 1.031
_refine_ls_R_factor_all 0.0810
_refine_ls_R_factor_gt 0.0373
_refine_ls_shift/su_max 0.001
_refine_ls_shift/su_mean 0.000
_refine_ls_structure_factor_coef Fsqd
_refine_ls_weighting_details 'w=1/[\s^2^(Fo^2^)+(0.0237P)^2^+1.6278P] where P=(Fo^2^+2Fc^2^)/3'
_refine_ls_weighting_scheme calc
_refine_ls_wR_factor_gt 0.0707
_refine_ls_wR_factor_ref 0.0837
_reflns_Friedel_coverage 0.788
_reflns_Friedel_fraction_full 1.000
_reflns_Friedel_fraction_max 0.973
_reflns_number_gt 5573
_reflns_number_total 7665
_reflns_threshold_expression 'I > 2\s(I)'
_cod_data_source_file d2dt01556k2.cif
_cod_data_source_block d2070_a
_cod_database_code 7710478
_shelx_shelxl_version_number 2018/3
_shelx_space_group_comment
; 
The symmetry employed for this shelxl refinement is uniquely defined 
by the following loop, which should always be used as a source of 
symmetry information in preference to the above space-group names. 
They are only intended as comments. 
;
_shelx_estimated_absorpt_t_min 0.898
_shelx_estimated_absorpt_t_max 0.921

loop_
_space_group_symop_operation_xyz
'x, y, z'
'-x+1/2, -y, z+1/2'
'-x, y+1/2, -z+1/2'
'x+1/2, -y+1/2, -z'

loop_
_atom_site_label
_atom_site_type_symbol
_atom_site_fract_x
_atom_site_fract_y
_atom_site_fract_z
_atom_site_U_iso_or_equiv
_atom_site_adp_type
_atom_site_occupancy
_atom_site_site_symmetry_order
_atom_site_calc_flag
_atom_site_refinement_flags_posn
_atom_site_refinement_flags_adp
_atom_site_refinement_flags_occupancy
_atom_site_disorder_assembly
_atom_site_disorder_group
Fe1 Fe 0.34561(4) 0.52143(4) 0.39229(3) 0.02208(12) Uani 1 1 d . . . . .
P1 P 0.25923(8) 0.39939(7) 0.44713(5) 0.0250(2) Uani 1 1 d . . . . .
N1 N 0.4740(2) 0.4654(2) 0.44639(18) 0.0258(7) Uani 1 1 d . . . . .
H1N H 0.532(3) 0.467(3) 0.416(2) 0.046(13) Uiso 1 1 d . . . . .
N2 N 0.3357(3) 0.6053(2) 0.48077(17) 0.0286(7) Uani 1 1 d . . . . .
C1 C 0.3598(3) 0.3431(3) 0.5059(2) 0.0350(10) Uani 1 1 d . . . . .
H1A H 0.360122 0.375351 0.554944 0.042 Uiso 1 1 calc R U . . .
H1B H 0.345908 0.271156 0.512640 0.042 Uiso 1 1 calc R U . . .
C2 C 0.4632(3) 0.3579(3) 0.4685(2) 0.0326(10) Uani 1 1 d . . . . .
H2A H 0.520012 0.339303 0.502500 0.039 Uiso 1 1 calc R U . . .
H2B H 0.467674 0.314784 0.424387 0.039 Uiso 1 1 calc R U . . .
C3 C 0.4964(3) 0.5283(3) 0.5096(2) 0.0307(9) Uani 1 1 d . . . . .
C4 C 0.5842(3) 0.5194(4) 0.5523(2) 0.0444(11) Uani 1 1 d . . . . .
H4A H 0.636647 0.472824 0.539428 0.053 Uiso 1 1 calc R U . . .
C5 C 0.5955(5) 0.5798(4) 0.6153(3) 0.0584(15) Uani 1 1 d . . . . .
H5A H 0.655529 0.572845 0.645225 0.070 Uiso 1 1 calc R U . . .
C6 C 0.5221(5) 0.6475(4) 0.6337(3) 0.0614(17) Uani 1 1 d . . . . .
H6A H 0.530789 0.686283 0.677006 0.074 Uiso 1 1 calc R U . . .
C7 C 0.4329(4) 0.6615(3) 0.5897(2) 0.0435(12) Uani 1 1 d . . . . .
C8 C 0.3546(5) 0.7339(3) 0.6028(3) 0.0552(14) Uani 1 1 d . . . . .
H8A H 0.360349 0.778759 0.643000 0.066 Uiso 1 1 calc R U . . .
C9 C 0.2718(4) 0.7380(4) 0.5572(3) 0.0539(14) Uani 1 1 d . . . . .
H9A H 0.218750 0.785751 0.565634 0.065 Uiso 1 1 calc R U . . .
C10 C 0.2639(4) 0.6721(3) 0.4976(3) 0.0398(11) Uani 1 1 d . . . . .
H10A H 0.203713 0.675598 0.467504 0.048 Uiso 1 1 calc R U . . .
C11 C 0.4202(3) 0.5994(3) 0.5270(2) 0.0330(10) Uani 1 1 d . . . . .
C12 C 0.2589(3) 0.5890(3) 0.3084(2) 0.0350(10) Uani 1 1 d . . . . .
C13 C 0.2968(3) 0.4953(3) 0.2834(2) 0.0348(10) Uani 1 1 d . . . . .
C14 C 0.4061(3) 0.4944(3) 0.2885(2) 0.0309(9) Uani 1 1 d . . . . .
C15 C 0.4379(3) 0.5917(3) 0.3141(2) 0.0273(9) Uani 1 1 d . . . . .
C16 C 0.3469(3) 0.6494(3) 0.3247(2) 0.0289(8) Uani 1 1 d . . . . .
C17 C 0.1479(4) 0.6238(4) 0.3035(3) 0.0616(15) Uani 1 1 d . . . . .
H17A H 0.137509 0.659725 0.257080 0.092 Uiso 1 1 calc R U . . .
H17B H 0.132696 0.668180 0.344930 0.092 Uiso 1 1 calc R U . . .
H17C H 0.101425 0.566084 0.305226 0.092 Uiso 1 1 calc R U . . .
C18 C 0.2332(5) 0.4179(4) 0.2452(3) 0.0629(17) Uani 1 1 d . . . . .
H18A H 0.230784 0.432443 0.192310 0.094 Uiso 1 1 calc R U . . .
H18B H 0.162561 0.418315 0.265212 0.094 Uiso 1 1 calc R U . . .
H18C H 0.264455 0.352221 0.252960 0.094 Uiso 1 1 calc R U . . .
C19 C 0.4746(4) 0.4101(3) 0.2652(3) 0.0503(13) Uani 1 1 d . . . . .
H19A H 0.476491 0.406550 0.211356 0.075 Uiso 1 1 calc R U . . .
H19B H 0.447211 0.347420 0.285008 0.075 Uiso 1 1 calc R U . . .
H19C H 0.544923 0.420976 0.284127 0.075 Uiso 1 1 calc R U . . .
C20 C 0.5468(3) 0.6291(4) 0.3234(3) 0.0397(11) Uani 1 1 d . . . . .
H20A H 0.565688 0.670492 0.281045 0.060 Uiso 1 1 calc R U . . .
H20B H 0.594429 0.572461 0.326846 0.060 Uiso 1 1 calc R U . . .
H20C H 0.551281 0.668934 0.368580 0.060 Uiso 1 1 calc R U . . .
C21 C 0.3447(4) 0.7569(3) 0.3459(3) 0.0449(11) Uani 1 1 d . . . . .
H21A H 0.349539 0.798152 0.301567 0.067 Uiso 1 1 calc R U . . .
H21B H 0.403405 0.771414 0.378481 0.067 Uiso 1 1 calc R U . . .
H21C H 0.279589 0.771522 0.371680 0.067 Uiso 1 1 calc R U . . .
C22 C 0.1527(4) 0.4277(3) 0.5105(2) 0.0347(9) Uani 1 1 d . . . . .
C23 C 0.0799(3) 0.4985(3) 0.4894(3) 0.0411(11) Uani 1 1 d . . . . .
H23A H 0.089779 0.534589 0.444938 0.049 Uiso 1 1 calc R U . . .
C24 C -0.0076(4) 0.5172(4) 0.5324(3) 0.0592(15) Uani 1 1 d . . . . .
H24A H -0.057563 0.565030 0.517403 0.071 Uiso 1 1 calc R U . . .
C25 C -0.0202(5) 0.4647(5) 0.5976(4) 0.078(2) Uani 1 1 d . . . . .
H25A H -0.079252 0.476853 0.627624 0.093 Uiso 1 1 calc R U . . .
C26 C 0.0520(5) 0.3952(5) 0.6190(3) 0.0666(18) Uani 1 1 d . . . . .
H26A H 0.042571 0.360285 0.664009 0.080 Uiso 1 1 calc R U . . .
C27 C 0.1388(4) 0.3752(4) 0.5759(2) 0.0475(13) Uani 1 1 d . . . . .
H27A H 0.187890 0.326435 0.590851 0.057 Uiso 1 1 calc R U . . .
C28 C 0.2037(3) 0.2948(3) 0.3956(2) 0.0254(8) Uani 1 1 d . . . . .
C29 C 0.2668(3) 0.2199(3) 0.3672(2) 0.0313(9) Uani 1 1 d . . . . .
H29A H 0.338512 0.218560 0.379415 0.038 Uiso 1 1 calc R U . . .
C30 C 0.2262(3) 0.1472(3) 0.3212(2) 0.0355(10) Uani 1 1 d . . . . .
H30A H 0.270184 0.096907 0.301717 0.043 Uiso 1 1 calc R U . . .
C31 C 0.1217(3) 0.1479(3) 0.3037(2) 0.0322(10) Uani 1 1 d . . . . .
H31A H 0.093841 0.098765 0.271629 0.039 Uiso 1 1 calc R U . . .
C32 C 0.0586(3) 0.2199(3) 0.3330(2) 0.0324(10) Uani 1 1 d . . . . .
H32A H -0.013476 0.219333 0.321955 0.039 Uiso 1 1 calc R U . . .
C33 C 0.0981(3) 0.2934(3) 0.3785(2) 0.0287(9) Uani 1 1 d . . . . .
H33A H 0.053363 0.342988 0.398144 0.034 Uiso 1 1 calc R U . . .
P2 P 0.79469(9) 0.41942(8) 0.35460(7) 0.0358(3) Uani 1 1 d . . . . .
F1 F 0.9063(2) 0.4419(3) 0.3223(2) 0.0991(14) Uani 1 1 d . . . . .
F2 F 0.6818(2) 0.3965(2) 0.38578(18) 0.0683(9) Uani 1 1 d . . . . .
F3 F 0.7829(3) 0.5314(2) 0.3768(2) 0.0939(13) Uani 1 1 d . . . . .
F4 F 0.7452(2) 0.4460(2) 0.27650(14) 0.0537(7) Uani 1 1 d . . . . .
F5 F 0.8044(3) 0.3067(2) 0.33144(19) 0.0721(10) Uani 1 1 d . . . . .
F6 F 0.8441(3) 0.3915(2) 0.43152(17) 0.0708(9) Uani 1 1 d . . . . .

loop_
_atom_site_aniso_label
_atom_site_aniso_U_11
_atom_site_aniso_U_22
_atom_site_aniso_U_33
_atom_site_aniso_U_23
_atom_site_aniso_U_13
_atom_site_aniso_U_12
Fe1 0.0232(2) 0.0194(2) 0.0237(2) 0.0014(2) -0.0012(2) 0.0013(2)
P1 0.0273(5) 0.0226(5) 0.0251(5) 0.0004(4) -0.0013(4) -0.0024(4)
N1 0.0214(16) 0.0249(17) 0.0312(17) 0.0015(15) -0.0033(14) -0.0030(15)
N2 0.0302(18) 0.0228(16) 0.0327(17) -0.0003(14) 0.0037(15) -0.0036(16)
C1 0.047(3) 0.027(2) 0.031(2) 0.0056(18) -0.011(2) -0.008(2)
C2 0.034(2) 0.022(2) 0.042(2) 0.0051(18) -0.0125(19) 0.0001(18)
C3 0.040(2) 0.026(2) 0.0266(19) 0.0060(18) -0.0084(17) -0.012(2)
C4 0.048(3) 0.037(2) 0.048(2) 0.011(2) -0.024(2) -0.019(2)
C5 0.079(4) 0.044(3) 0.053(3) 0.014(3) -0.035(3) -0.034(3)
C6 0.111(5) 0.042(3) 0.030(2) 0.004(2) -0.020(3) -0.038(3)
C7 0.072(3) 0.031(2) 0.028(2) -0.0029(18) 0.004(2) -0.023(2)
C8 0.088(4) 0.038(3) 0.040(3) -0.016(2) 0.024(3) -0.023(3)
C9 0.067(4) 0.033(3) 0.062(3) -0.016(2) 0.029(3) -0.004(2)
C10 0.041(3) 0.028(2) 0.050(3) -0.006(2) 0.017(2) -0.003(2)
C11 0.046(3) 0.024(2) 0.029(2) 0.0020(17) 0.0027(19) -0.014(2)
C12 0.030(2) 0.036(2) 0.039(2) 0.016(2) -0.0077(19) -0.002(2)
C13 0.049(3) 0.031(3) 0.0248(19) 0.0070(17) -0.0112(18) -0.011(2)
C14 0.040(2) 0.030(2) 0.0220(18) 0.0017(17) 0.0008(17) 0.0019(19)
C15 0.029(2) 0.027(2) 0.026(2) 0.0038(17) 0.0000(16) -0.0021(18)
C16 0.031(2) 0.0232(19) 0.033(2) 0.0092(16) 0.0012(19) 0.002(2)
C17 0.036(3) 0.072(4) 0.077(4) 0.035(3) -0.010(3) 0.006(3)
C18 0.098(4) 0.057(3) 0.034(2) 0.013(2) -0.028(3) -0.037(3)
C19 0.075(4) 0.036(3) 0.040(3) -0.004(2) 0.013(2) 0.013(3)
C20 0.027(2) 0.046(3) 0.046(3) 0.006(2) 0.004(2) -0.004(2)
C21 0.051(3) 0.027(2) 0.057(3) 0.009(2) 0.013(3) 0.004(2)
C22 0.037(2) 0.033(2) 0.034(2) -0.0076(18) 0.006(2) -0.015(2)
C23 0.036(2) 0.038(3) 0.050(3) -0.012(2) 0.008(2) -0.003(2)
C24 0.037(3) 0.061(3) 0.079(4) -0.036(3) 0.020(3) -0.011(3)
C25 0.061(4) 0.092(5) 0.080(4) -0.055(4) 0.045(3) -0.043(4)
C26 0.078(4) 0.080(4) 0.042(3) -0.024(3) 0.028(3) -0.048(4)
C27 0.061(3) 0.051(3) 0.030(2) -0.008(2) 0.012(2) -0.027(3)
C28 0.027(2) 0.0233(19) 0.0259(19) 0.0035(17) 0.0001(18) -0.0017(16)
C29 0.026(2) 0.029(2) 0.039(2) -0.0029(18) -0.0016(18) -0.0007(18)
C30 0.035(2) 0.026(2) 0.045(3) -0.0033(19) 0.002(2) -0.0015(19)
C31 0.039(2) 0.026(2) 0.031(2) -0.0014(18) -0.0058(18) -0.0086(18)
C32 0.028(2) 0.036(2) 0.034(2) -0.0005(19) -0.0071(18) -0.0026(19)
C33 0.029(2) 0.029(2) 0.028(2) -0.0005(17) -0.0007(17) -0.0005(18)
P2 0.0313(6) 0.0286(6) 0.0476(7) 0.0068(5) -0.0006(5) 0.0038(5)
F1 0.0342(17) 0.115(3) 0.148(3) 0.077(3) 0.002(2) -0.0020(18)
F2 0.0395(16) 0.091(2) 0.075(2) 0.0336(19) 0.0193(15) 0.0131(15)
F3 0.147(3) 0.0319(16) 0.103(3) -0.0113(18) -0.041(2) 0.0111(19)
F4 0.0525(16) 0.0607(18) 0.0479(16) 0.0156(13) -0.0013(13) 0.0040(15)
F5 0.097(3) 0.0376(16) 0.082(2) -0.0048(16) 0.0047(19) 0.0209(16)
F6 0.085(2) 0.0589(18) 0.069(2) 0.0197(16) -0.0337(18) -0.0082(19)

loop_
_atom_type_symbol
_atom_type_description
_atom_type_scat_dispersion_real
_atom_type_scat_dispersion_imag
_atom_type_scat_source
C C 0.0033 0.0016 'International Tables Vol C Tables 4.2.6.8 and 6.1.1.4'
H H 0.0000 0.0000 'International Tables Vol C Tables 4.2.6.8 and 6.1.1.4'
N N 0.0061 0.0033 'International Tables Vol C Tables 4.2.6.8 and 6.1.1.4'
F F 0.0171 0.0103 'International Tables Vol C Tables 4.2.6.8 and 6.1.1.4'
P P 0.1023 0.0942 'International Tables Vol C Tables 4.2.6.8 and 6.1.1.4'
Fe Fe 0.3463 0.8444 'International Tables Vol C Tables 4.2.6.8 and 6.1.1.4'

loop_
_geom_angle_atom_site_label_1
_geom_angle_atom_site_label_2
_geom_angle_atom_site_label_3
_geom_angle
_geom_angle_site_symmetry_1
_geom_angle_site_symmetry_3
_geom_angle_publ_flag
N2 Fe1 N1 82.64(14) . . ?
N2 Fe1 C14 150.25(15) . . ?
N1 Fe1 C14 93.86(15) . . ?
N2 Fe1 C15 109.59(14) . . ?
N1 Fe1 C15 91.83(14) . . ?
C14 Fe1 C15 40.78(15) . . ?
N2 Fe1 C12 108.14(16) . . ?
N1 Fe1 C12 158.47(15) . . ?
C14 Fe1 C12 67.38(16) . . ?
C15 Fe1 C12 67.17(15) . . ?
N2 Fe1 C13 147.54(16) . . ?
N1 Fe1 C13 128.73(16) . . ?
C14 Fe1 C13 39.52(15) . . ?
C15 Fe1 C13 66.71(15) . . ?
C12 Fe1 C13 39.62(17) . . ?
N2 Fe1 C16 90.52(14) . . ?
N1 Fe1 C16 124.50(15) . . ?
C14 Fe1 C16 67.12(15) . . ?
C15 Fe1 C16 39.58(16) . . ?
C12 Fe1 C16 39.60(16) . . ?
C13 Fe1 C16 65.91(16) . . ?
N2 Fe1 P1 91.36(10) . . ?
N1 Fe1 P1 85.38(10) . . ?
C14 Fe1 P1 117.90(12) . . ?
C15 Fe1 P1 158.36(11) . . ?
C12 Fe1 P1 112.25(12) . . ?
C13 Fe1 P1 98.56(11) . . ?
C16 Fe1 P1 150.03(13) . . ?
C22 P1 C28 100.77(18) . . ?
C22 P1 C1 104.4(2) . . ?
C28 P1 C1 104.86(18) . . ?
C22 P1 Fe1 120.34(13) . . ?
C28 P1 Fe1 122.21(13) . . ?
C1 P1 Fe1 102.13(14) . . ?
C3 N1 C2 111.4(3) . . ?
C3 N1 Fe1 108.9(2) . . ?
C2 N1 Fe1 113.7(2) . . ?
C3 N1 H1N 107(3) . . ?
C2 N1 H1N 105(3) . . ?
Fe1 N1 H1N 110(3) . . ?
C10 N2 C11 116.8(4) . . ?
C10 N2 Fe1 128.4(3) . . ?
C11 N2 Fe1 114.4(3) . . ?
C2 C1 P1 107.9(3) . . ?
C2 C1 H1A 110.1 . . ?
P1 C1 H1A 110.1 . . ?
C2 C1 H1B 110.1 . . ?
P1 C1 H1B 110.1 . . ?
H1A C1 H1B 108.4 . . ?
N1 C2 C1 109.2(3) . . ?
N1 C2 H2A 109.8 . . ?
C1 C2 H2A 109.8 . . ?
N1 C2 H2B 109.8 . . ?
C1 C2 H2B 109.8 . . ?
H2A C2 H2B 108.3 . . ?
C4 C3 C11 120.4(4) . . ?
C4 C3 N1 123.9(4) . . ?
C11 C3 N1 115.7(3) . . ?
C3 C4 C5 119.5(5) . . ?
C3 C4 H4A 120.3 . . ?
C5 C4 H4A 120.3 . . ?
C6 C5 C4 120.9(5) . . ?
C6 C5 H5A 119.5 . . ?
C4 C5 H5A 119.5 . . ?
C5 C6 C7 121.2(5) . . ?
C5 C6 H6A 119.4 . . ?
C7 C6 H6A 119.4 . . ?
C6 C7 C11 117.9(5) . . ?
C6 C7 C8 125.1(5) . . ?
C11 C7 C8 117.0(5) . . ?
C9 C8 C7 119.1(4) . . ?
C9 C8 H8A 120.4 . . ?
C7 C8 H8A 120.4 . . ?
C8 C9 C10 120.3(5) . . ?
C8 C9 H9A 119.9 . . ?
C10 C9 H9A 119.9 . . ?
N2 C10 C9 123.7(5) . . ?
N2 C10 H10A 118.2 . . ?
C9 C10 H10A 118.2 . . ?
N2 C11 C3 117.0(3) . . ?
N2 C11 C7 123.1(4) . . ?
C3 C11 C7 119.9(4) . . ?
C13 C12 C16 107.2(4) . . ?
C13 C12 C17 125.5(4) . . ?
C16 C12 C17 126.2(4) . . ?
C13 C12 Fe1 70.5(2) . . ?
C16 C12 Fe1 70.8(2) . . ?
C17 C12 Fe1 133.1(3) . . ?
C14 C13 C12 109.2(4) . . ?
C14 C13 C18 124.9(5) . . ?
C12 C13 C18 125.0(4) . . ?
C14 C13 Fe1 68.9(2) . . ?
C12 C13 Fe1 69.9(2) . . ?
C18 C13 Fe1 135.7(3) . . ?
C13 C14 C15 107.2(4) . . ?
C13 C14 C19 125.2(4) . . ?
C15 C14 C19 127.4(4) . . ?
C13 C14 Fe1 71.5(2) . . ?
C15 C14 Fe1 69.9(2) . . ?
C19 C14 Fe1 127.7(3) . . ?
C16 C15 C14 107.6(3) . . ?
C16 C15 C20 125.1(4) . . ?
C14 C15 C20 127.2(4) . . ?
C16 C15 Fe1 71.4(2) . . ?
C14 C15 Fe1 69.3(2) . . ?
C20 C15 Fe1 127.6(3) . . ?
C15 C16 C12 108.6(3) . . ?
C15 C16 C21 125.3(4) . . ?
C12 C16 C21 126.0(4) . . ?
C15 C16 Fe1 69.0(2) . . ?
C12 C16 Fe1 69.6(2) . . ?
C21 C16 Fe1 129.5(3) . . ?
C12 C17 H17A 109.5 . . ?
C12 C17 H17B 109.5 . . ?
H17A C17 H17B 109.5 . . ?
C12 C17 H17C 109.5 . . ?
H17A C17 H17C 109.5 . . ?
H17B C17 H17C 109.5 . . ?
C13 C18 H18A 109.5 . . ?
C13 C18 H18B 109.5 . . ?
H18A C18 H18B 109.5 . . ?
C13 C18 H18C 109.5 . . ?
H18A C18 H18C 109.5 . . ?
H18B C18 H18C 109.5 . . ?
C14 C19 H19A 109.5 . . ?
C14 C19 H19B 109.5 . . ?
H19A C19 H19B 109.5 . . ?
C14 C19 H19C 109.5 . . ?
H19A C19 H19C 109.5 . . ?
H19B C19 H19C 109.5 . . ?
C15 C20 H20A 109.5 . . ?
C15 C20 H20B 109.5 . . ?
H20A C20 H20B 109.5 . . ?
C15 C20 H20C 109.5 . . ?
H20A C20 H20C 109.5 . . ?
H20B C20 H20C 109.5 . . ?
C16 C21 H21A 109.5 . . ?
C16 C21 H21B 109.5 . . ?
H21A C21 H21B 109.5 . . ?
C16 C21 H21C 109.5 . . ?
H21A C21 H21C 109.5 . . ?
H21B C21 H21C 109.5 . . ?
C23 C22 C27 119.7(4) . . ?
C23 C22 P1 118.3(3) . . ?
C27 C22 P1 121.8(4) . . ?
C22 C23 C24 120.9(5) . . ?
C22 C23 H23A 119.5 . . ?
C24 C23 H23A 119.5 . . ?
C25 C24 C23 118.8(6) . . ?
C25 C24 H24A 120.6 . . ?
C23 C24 H24A 120.6 . . ?
C26 C25 C24 120.4(5) . . ?
C26 C25 H25A 119.8 . . ?
C24 C25 H25A 119.8 . . ?
C25 C26 C27 121.1(5) . . ?
C25 C26 H26A 119.4 . . ?
C27 C26 H26A 119.4 . . ?
C26 C27 C22 119.0(5) . . ?
C26 C27 H27A 120.5 . . ?
C22 C27 H27A 120.5 . . ?
C29 C28 C33 118.5(4) . . ?
C29 C28 P1 120.9(3) . . ?
C33 C28 P1 120.3(3) . . ?
C30 C29 C28 120.7(4) . . ?
C30 C29 H29A 119.7 . . ?
C28 C29 H29A 119.7 . . ?
C31 C30 C29 120.1(4) . . ?
C31 C30 H30A 120.0 . . ?
C29 C30 H30A 120.0 . . ?
C32 C31 C30 119.5(4) . . ?
C32 C31 H31A 120.2 . . ?
C30 C31 H31A 120.2 . . ?
C31 C32 C33 121.1(4) . . ?
C31 C32 H32A 119.5 . . ?
C33 C32 H32A 119.5 . . ?
C32 C33 C28 120.1(4) . . ?
C32 C33 H33A 120.0 . . ?
C28 C33 H33A 120.0 . . ?
F3 P2 F5 178.9(2) . . ?
F3 P2 F6 92.25(19) . . ?
F5 P2 F6 88.60(17) . . ?
F3 P2 F1 90.0(2) . . ?
F5 P2 F1 90.7(2) . . ?
F6 P2 F1 90.3(2) . . ?
F3 P2 F2 90.3(2) . . ?
F5 P2 F2 88.95(18) . . ?
F6 P2 F2 90.47(18) . . ?
F1 P2 F2 179.1(2) . . ?
F3 P2 F4 88.63(18) . . ?
F5 P2 F4 90.52(17) . . ?
F6 P2 F4 179.11(18) . . ?
F1 P2 F4 89.53(17) . . ?
F2 P2 F4 89.65(16) . . ?

loop_
_geom_bond_atom_site_label_1
_geom_bond_atom_site_label_2
_geom_bond_distance
_geom_bond_site_symmetry_2
_geom_bond_publ_flag
Fe1 N2 1.966(3) . ?
Fe1 N1 2.066(3) . ?
Fe1 C14 2.071(4) . ?
Fe1 C15 2.079(4) . ?
Fe1 C12 2.096(4) . ?
Fe1 C13 2.105(4) . ?
Fe1 C16 2.111(4) . ?
Fe1 P1 2.2172(11) . ?
P1 C22 1.832(4) . ?
P1 C28 1.833(4) . ?
P1 C1 1.841(4) . ?
N1 C3 1.453(5) . ?
N1 C2 1.505(5) . ?
N1 H1N 0.93(4) . ?
N2 C10 1.323(5) . ?
N2 C11 1.377(5) . ?
C1 C2 1.508(6) . ?
C1 H1A 0.9900 . ?
C1 H1B 0.9900 . ?
C2 H2A 0.9900 . ?
C2 H2B 0.9900 . ?
C3 C4 1.376(5) . ?
C3 C11 1.406(6) . ?
C4 C5 1.410(7) . ?
C4 H4A 0.9500 . ?
C5 C6 1.354(8) . ?
C5 H5A 0.9500 . ?
C6 C7 1.412(7) . ?
C6 H6A 0.9500 . ?
C7 C11 1.421(6) . ?
C7 C8 1.421(7) . ?
C8 C9 1.351(8) . ?
C8 H8A 0.9500 . ?
C9 C10 1.402(6) . ?
C9 H9A 0.9500 . ?
C10 H10A 0.9500 . ?
C12 C13 1.424(6) . ?
C12 C16 1.425(6) . ?
C12 C17 1.506(6) . ?
C13 C14 1.412(5) . ?
C13 C18 1.494(6) . ?
C14 C15 1.446(6) . ?
C14 C19 1.497(6) . ?
C15 C16 1.419(6) . ?
C15 C20 1.500(6) . ?
C16 C21 1.494(6) . ?
C17 H17A 0.9800 . ?
C17 H17B 0.9800 . ?
C17 H17C 0.9800 . ?
C18 H18A 0.9800 . ?
C18 H18B 0.9800 . ?
C18 H18C 0.9800 . ?
C19 H19A 0.9800 . ?
C19 H19B 0.9800 . ?
C19 H19C 0.9800 . ?
C20 H20A 0.9800 . ?
C20 H20B 0.9800 . ?
C20 H20C 0.9800 . ?
C21 H21A 0.9800 . ?
C21 H21B 0.9800 . ?
C21 H21C 0.9800 . ?
C22 C23 1.389(6) . ?
C22 C27 1.392(6) . ?
C23 C24 1.394(6) . ?
C23 H23A 0.9500 . ?
C24 C25 1.387(8) . ?
C24 H24A 0.9500 . ?
C25 C26 1.374(9) . ?
C25 H25A 0.9500 . ?
C26 C27 1.391(7) . ?
C26 H26A 0.9500 . ?
C27 H27A 0.9500 . ?
C28 C29 1.394(5) . ?
C28 C33 1.395(5) . ?
C29 C30 1.386(6) . ?
C29 H29A 0.9500 . ?
C30 C31 1.384(6) . ?
C30 H30A 0.9500 . ?
C31 C32 1.371(6) . ?
C31 H31A 0.9500 . ?
C32 C33 1.385(6) . ?
C32 H32A 0.9500 . ?
C33 H33A 0.9500 . ?
P2 F3 1.563(3) . ?
P2 F5 1.576(3) . ?
P2 F6 1.580(3) . ?
P2 F1 1.583(3) . ?
P2 F2 1.591(3) . ?
P2 F4 1.595(3) . ?

loop_
_geom_hbond_atom_site_label_D
_geom_hbond_atom_site_label_H
_geom_hbond_atom_site_label_A
_geom_hbond_distance_DH
_geom_hbond_distance_HA
_geom_hbond_distance_DA
_geom_hbond_angle_DHA
_geom_hbond_site_symmetry_A
_geom_hbond_publ_flag
N1 H1N F2 0.93(4) 2.22(4) 3.039(4) 146(4) . yes

loop_
_geom_torsion_atom_site_label_1
_geom_torsion_atom_site_label_2
_geom_torsion_atom_site_label_3
_geom_torsion_atom_site_label_4
_geom_torsion
_geom_torsion_site_symmetry_1
_geom_torsion_site_symmetry_2
_geom_torsion_site_symmetry_3
_geom_torsion_site_symmetry_4
_geom_torsion_publ_flag
C22 P1 C1 C2 -155.9(3) . . . . ?
C28 P1 C1 C2 98.6(3) . . . . ?
Fe1 P1 C1 C2 -29.8(3) . . . . ?
C3 N1 C2 C1 75.3(4) . . . . ?
Fe1 N1 C2 C1 -48.2(4) . . . . ?
P1 C1 C2 N1 49.5(4) . . . . ?
C2 N1 C3 C4 62.1(5) . . . . ?
Fe1 N1 C3 C4 -171.7(3) . . . . ?
C2 N1 C3 C11 -116.0(4) . . . . ?
Fe1 N1 C3 C11 10.1(4) . . . . ?
C11 C3 C4 C5 2.2(6) . . . . ?
N1 C3 C4 C5 -175.9(4) . . . . ?
C3 C4 C5 C6 -1.0(7) . . . . ?
C4 C5 C6 C7 -1.4(7) . . . . ?
C5 C6 C7 C11 2.6(7) . . . . ?
C5 C6 C7 C8 -176.8(5) . . . . ?
C6 C7 C8 C9 -178.5(5) . . . . ?
C11 C7 C8 C9 2.0(6) . . . . ?
C7 C8 C9 C10 -0.5(7) . . . . ?
C11 N2 C10 C9 2.4(6) . . . . ?
Fe1 N2 C10 C9 -170.6(3) . . . . ?
C8 C9 C10 N2 -1.9(7) . . . . ?
C10 N2 C11 C3 179.7(4) . . . . ?
Fe1 N2 C11 C3 -6.2(4) . . . . ?
C10 N2 C11 C7 -0.7(5) . . . . ?
Fe1 N2 C11 C7 173.4(3) . . . . ?
C4 C3 C11 N2 178.7(4) . . . . ?
N1 C3 C11 N2 -3.1(5) . . . . ?
C4 C3 C11 C7 -0.9(6) . . . . ?
N1 C3 C11 C7 177.3(3) . . . . ?
C6 C7 C11 N2 179.0(4) . . . . ?
C8 C7 C11 N2 -1.5(6) . . . . ?
C6 C7 C11 C3 -1.4(6) . . . . ?
C8 C7 C11 C3 178.1(4) . . . . ?
C16 C12 C13 C14 3.8(5) . . . . ?
C17 C12 C13 C14 172.6(4) . . . . ?
Fe1 C12 C13 C14 -57.8(3) . . . . ?
C16 C12 C13 C18 -166.0(4) . . . . ?
C17 C12 C13 C18 2.8(7) . . . . ?
Fe1 C12 C13 C18 132.4(4) . . . . ?
C16 C12 C13 Fe1 61.6(3) . . . . ?
C17 C12 C13 Fe1 -129.6(4) . . . . ?
C12 C13 C14 C15 -2.8(5) . . . . ?
C18 C13 C14 C15 167.0(4) . . . . ?
Fe1 C13 C14 C15 -61.2(3) . . . . ?
C12 C13 C14 C19 -178.0(4) . . . . ?
C18 C13 C14 C19 -8.2(7) . . . . ?
Fe1 C13 C14 C19 123.6(4) . . . . ?
C12 C13 C14 Fe1 58.3(3) . . . . ?
C18 C13 C14 Fe1 -131.8(4) . . . . ?
C13 C14 C15 C16 0.7(4) . . . . ?
C19 C14 C15 C16 175.8(4) . . . . ?
Fe1 C14 C15 C16 -61.5(3) . . . . ?
C13 C14 C15 C20 -175.7(4) . . . . ?
C19 C14 C15 C20 -0.7(7) . . . . ?
Fe1 C14 C15 C20 122.1(4) . . . . ?
C13 C14 C15 Fe1 62.2(3) . . . . ?
C19 C14 C15 Fe1 -122.7(4) . . . . ?
C14 C15 C16 C12 1.6(4) . . . . ?
C20 C15 C16 C12 178.1(4) . . . . ?
Fe1 C15 C16 C12 -58.5(3) . . . . ?
C14 C15 C16 C21 -175.6(4) . . . . ?
C20 C15 C16 C21 0.9(6) . . . . ?
Fe1 C15 C16 C21 124.3(4) . . . . ?
C14 C15 C16 Fe1 60.1(3) . . . . ?
C20 C15 C16 Fe1 -123.3(4) . . . . ?
C13 C12 C16 C15 -3.3(4) . . . . ?
C17 C12 C16 C15 -172.0(4) . . . . ?
Fe1 C12 C16 C15 58.1(3) . . . . ?
C13 C12 C16 C21 173.9(4) . . . . ?
C17 C12 C16 C21 5.2(7) . . . . ?
Fe1 C12 C16 C21 -124.7(4) . . . . ?
C13 C12 C16 Fe1 -61.4(3) . . . . ?
C17 C12 C16 Fe1 129.9(5) . . . . ?
C28 P1 C22 C23 -92.0(3) . . . . ?
C1 P1 C22 C23 159.4(3) . . . . ?
Fe1 P1 C22 C23 45.7(4) . . . . ?
C28 P1 C22 C27 83.0(4) . . . . ?
C1 P1 C22 C27 -25.5(4) . . . . ?
Fe1 P1 C22 C27 -139.2(3) . . . . ?
C27 C22 C23 C24 -0.5(6) . . . . ?
P1 C22 C23 C24 174.6(3) . . . . ?
C22 C23 C24 C25 0.8(7) . . . . ?
C23 C24 C25 C26 -0.3(7) . . . . ?
C24 C25 C26 C27 -0.5(8) . . . . ?
C25 C26 C27 C22 0.8(7) . . . . ?
C23 C22 C27 C26 -0.3(6) . . . . ?
P1 C22 C27 C26 -175.2(3) . . . . ?
C22 P1 C28 C29 -149.3(3) . . . . ?
C1 P1 C28 C29 -41.1(4) . . . . ?
Fe1 P1 C28 C29 74.0(3) . . . . ?
C22 P1 C28 C33 36.4(4) . . . . ?
C1 P1 C28 C33 144.6(3) . . . . ?
Fe1 P1 C28 C33 -100.3(3) . . . . ?
C33 C28 C29 C30 1.8(6) . . . . ?
P1 C28 C29 C30 -172.6(3) . . . . ?
C28 C29 C30 C31 -0.7(6) . . . . ?
C29 C30 C31 C32 -1.0(6) . . . . ?
C30 C31 C32 C33 1.5(6) . . . . ?
C31 C32 C33 C28 -0.4(6) . . . . ?
C29 C28 C33 C32 -1.3(6) . . . . ?
P1 C28 C33 C32 173.1(3) . . . . ?
